data_4307262
loop_
_publ_author_name
'Li-Na Zhu'
'Na Xu'
'Wei Zhang'
'Dai-Zheng Liao'
'Kazuyoshi Yoshimura'
'Ko Mibu'
'Zong-Hui Jiang'
'Shi-Ping Yan'
'Peng Cheng'

_publ_section_title
;
Heteronuclear Complexes of Macrocyclic Oxamide with Co-ligands:
Syntheses, Crystal Structures, and Magnetic Properties
;
_journal_name_full 'Inorganic Chemistry'
_journal_page_first 1297
_journal_page_last 1304
_journal_paper_doi 10.1021/ic061792m
_journal_volume 46
_journal_year 2007
_chemical_formula_sum 'C52 H48 Cu2 Mn N14 O14'
_chemical_formula_weight 1275.06
_chemical_name_systematic
; 
 ? 
;
_space_group_IT_number 15
_symmetry_cell_setting monoclinic
_symmetry_space_group_name_Hall '-C 2yc'
_symmetry_space_group_name_H-M 'C 1 2/c 1'
_atom_sites_solution_hydrogens geom
_atom_sites_solution_primary direct
_atom_sites_solution_secondary difmap
_audit_creation_method SHELXL-97
_cell_angle_alpha 90.00
_cell_angle_beta 114.530(4)
_cell_angle_gamma 90.00
_cell_formula_units_Z 8
_cell_length_a 39.131(9)
_cell_length_b 13.082(3)
_cell_length_c 28.121(7)
_cell_measurement_reflns_used 963
_cell_measurement_temperature 293(2)
_cell_measurement_theta_max 20.48
_cell_measurement_theta_min 2.77
_cell_volume 13096(5)
_computing_cell_refinement 'Bruker SMART'
_computing_data_collection 'Bruker SMART'
_computing_data_reduction 'Bruker SAINT'
_computing_molecular_graphics 'Bruker SHELXTL'
_computing_publication_material 'Bruker SHELXTL'
_computing_structure_refinement 'SHELXL-97 (Sheldrick, 1997)'
_computing_structure_solution 'SHELXS-97 (Sheldrick, 1990)'
_diffrn_ambient_temperature 293(2)
_diffrn_measured_fraction_theta_full 0.999
_diffrn_measured_fraction_theta_max 0.999
_diffrn_measurement_device_type 'CCD area detector'
_diffrn_measurement_method 'phi and omega scans'
_diffrn_radiation_monochromator graphite
_diffrn_radiation_source 'fine-focus sealed tube'
_diffrn_radiation_type MoK\a
_diffrn_radiation_wavelength 0.71073
_diffrn_reflns_av_R_equivalents 0.0800
_diffrn_reflns_av_sigmaI/netI 0.1000
_diffrn_reflns_limit_h_max 46
_diffrn_reflns_limit_h_min -46
_diffrn_reflns_limit_k_max 15
_diffrn_reflns_limit_k_min -15
_diffrn_reflns_limit_l_max 33
_diffrn_reflns_limit_l_min -21
_diffrn_reflns_number 33524
_diffrn_reflns_theta_full 25.00
_diffrn_reflns_theta_max 25.00
_diffrn_reflns_theta_min 1.14
_exptl_absorpt_coefficient_mu 0.900
_exptl_absorpt_correction_T_max 1.000000
_exptl_absorpt_correction_T_min 0.742110
_exptl_absorpt_correction_type multi-scan
_exptl_absorpt_process_details SADABS
_exptl_crystal_density_diffrn 1.293
_exptl_crystal_density_meas ?
_exptl_crystal_density_method 'not measured'
_exptl_crystal_F_000 5224
_exptl_crystal_size_max 0.20
_exptl_crystal_size_mid 0.16
_exptl_crystal_size_min 0.14
_refine_diff_density_max 0.998
_refine_diff_density_min -0.449
_refine_diff_density_rms 0.143
_refine_ls_extinction_method none
_refine_ls_goodness_of_fit_ref 1.033
_refine_ls_hydrogen_treatment mixed
_refine_ls_matrix_type full
_refine_ls_number_parameters 827
_refine_ls_number_reflns 11552
_refine_ls_number_restraints 111
_refine_ls_restrained_S_all 1.036
_refine_ls_R_factor_all 0.1571
_refine_ls_R_factor_gt 0.0792
_refine_ls_shift/su_max 0.001
_refine_ls_shift/su_mean 0.000
_refine_ls_structure_factor_coef Fsqd
_refine_ls_weighting_details 'calc w=1/[\s^2^(Fo^2^)+(0.1580P)^2^+14.0329P] where P=(Fo^2^+2Fc^2^)/3'
_refine_ls_weighting_scheme calc
_refine_ls_wR_factor_gt 0.2258
_refine_ls_wR_factor_ref 0.2819
_reflns_number_gt 6042
_reflns_number_total 11552
_reflns_threshold_expression >2sigma(I)
_cod_data_source_file ic061792msi20060921_033449.cif
_cod_data_source_block 040519a
_cod_depositor_comments
;
The following automatic conversions were performed:
'_symmetry_cell_setting' value 'Monoclinic' changed to 'monoclinic'
according to '/home/saulius/struct/CIF-dictionaries/cif_core.dic'
dictionary named 'cif_core.dic' version 2.4.1 from
2010-06-29.

'_exptl_absorpt_correction_type' value 'MULTI-SCAN' changed
to 'multi-scan' according to
'/home/saulius/struct/CIF-dictionaries/cif_core.dic' dictionary named
'cif_core.dic' version 2.4.1 from 2010-06-29.

Automatic conversion script
Id: cif_fix_enum 1527 2010-12-29 10:47:43Z saulius 

The following automatic conversions were performed:

'_exptl_crystal_density_meas' value 'NONE' was changed to '?' - the
value is perceived as not measured.

Automatic conversion script
Id: cif_fix_values 3008 2015-01-20 13:52:24Z robertas 
;
_cod_original_cell_volume 13096(6)
_cod_database_code 4307262

loop_
_symmetry_equiv_pos_as_xyz
'x, y, z'
'-x, y, -z+1/2'
'x+1/2, y+1/2, z'
'-x+1/2, y+1/2, -z+1/2'
'-x, -y, -z'
'x, -y, z-1/2'
'-x+1/2, -y+1/2, -z'
'x+1/2, -y+1/2, z-1/2'

loop_
_atom_site_label
_atom_site_type_symbol
_atom_site_fract_x
_atom_site_fract_y
_atom_site_fract_z
_atom_site_U_iso_or_equiv
_atom_site_adp_type
_atom_site_occupancy
_atom_site_symmetry_multiplicity
_atom_site_calc_flag
_atom_site_refinement_flags
_atom_site_disorder_assembly
_atom_site_disorder_group
Cu1 Cu 0.70358(2) 0.70598(7) 0.61077(3) 0.0411(3) Uani 1 1 d . . .
Cu2 Cu 0.47553(3) 0.54515(8) 0.57776(4) 0.0534(3) Uani 1 1 d . . .
Mn1 Mn 0.62389(3) 0.55077(10) 0.71462(4) 0.0460(3) Uani 1 1 d . . .
N1 N 0.69816(17) 0.7341(5) 0.6755(2) 0.0441(15) Uani 1 1 d . . .
N2 N 0.67878(15) 0.5767(4) 0.6108(2) 0.0348(14) Uani 1 1 d . . .
N3 N 0.69785(17) 0.6876(5) 0.5385(2) 0.0446(16) Uani 1 1 d . . .
N4 N 0.70679(17) 0.8528(5) 0.5980(3) 0.0458(16) Uani 1 1 d . . .
N5 N 0.51389(17) 0.6473(5) 0.6079(2) 0.0466(16) Uani 1 1 d . . .
N6 N 0.51044(17) 0.4552(5) 0.6312(2) 0.0476(16) Uani 1 1 d . . .
N7 N 0.44685(19) 0.4277(7) 0.5365(3) 0.069(2) Uani 1 1 d . . .
N8 N 0.45707(19) 0.6172(7) 0.5095(3) 0.062(2) Uani 1 1 d . . .
O1 O 0.66444(14) 0.6661(4) 0.7187(2) 0.0540(14) Uani 1 1 d . . .
O2 O 0.63873(14) 0.5202(4) 0.64669(19) 0.0461(13) Uani 1 1 d . . .
O3 O 0.57747(15) 0.6509(4) 0.6632(2) 0.0554(14) Uani 1 1 d . . .
O4 O 0.57433(14) 0.4549(4) 0.6839(2) 0.0540(14) Uani 1 1 d . . .
O5 O 0.71055(19) 0.5979(5) 0.4457(3) 0.0776(19) Uani 1 1 d . . .
O6 O 0.64999(19) 0.6369(5) 0.4210(2) 0.0703(18) Uani 1 1 d D . .
O7 O 0.6867(2) 1.0822(6) 0.5962(4) 0.113(3) Uani 1 1 d . . .
O8 O 0.7478(2) 1.0600(5) 0.6183(3) 0.084(2) Uani 1 1 d D . .
O9 O 0.3890(2) 0.2475(7) 0.5100(3) 0.106(3) Uani 1 1 d . . .
O10 O 0.43728(19) 0.2096(7) 0.4886(3) 0.108(3) Uani 1 1 d D . .
C1 C 0.6759(2) 0.6669(6) 0.6836(3) 0.0412(18) Uani 1 1 d . . .
C2 C 0.6629(2) 0.5785(6) 0.6439(3) 0.0382(17) Uani 1 1 d . . .
C3 C 0.67350(19) 0.4962(6) 0.5754(3) 0.0385(17) Uani 1 1 d . . .
C4 C 0.6664(2) 0.3971(6) 0.5880(3) 0.0467(19) Uani 1 1 d . . .
H4 H 0.6656 0.3843 0.6200 0.056 Uiso 1 1 calc R . .
C5 C 0.6605(3) 0.3178(6) 0.5524(4) 0.061(2) Uani 1 1 d . . .
H5 H 0.6556 0.2524 0.5610 0.073 Uiso 1 1 calc R . .
C6 C 0.6617(3) 0.3343(7) 0.5046(4) 0.066(3) Uani 1 1 d . . .
H6 H 0.6571 0.2813 0.4807 0.079 Uiso 1 1 calc R . .
C7 C 0.6697(2) 0.4303(6) 0.4935(3) 0.055(2) Uani 1 1 d . . .
H7 H 0.6709 0.4414 0.4616 0.066 Uiso 1 1 calc R . .
C8 C 0.67615(19) 0.5119(6) 0.5272(3) 0.0372(17) Uani 1 1 d . . .
C9 C 0.68526(19) 0.6092(6) 0.5092(3) 0.0405(18) Uani 1 1 d . . .
C10 C 0.7094(3) 0.7813(6) 0.5199(4) 0.064(3) Uani 1 1 d . . .
H10A H 0.6974 0.7843 0.4820 0.077 Uiso 1 1 calc R . .
H10B H 0.7364 0.7814 0.5308 0.077 Uiso 1 1 calc R . .
C11 C 0.6978(3) 0.8737(6) 0.5432(3) 0.058(2) Uani 1 1 d . . .
H11A H 0.7110 0.9342 0.5402 0.070 Uiso 1 1 calc R . .
H11B H 0.6710 0.8858 0.5243 0.070 Uiso 1 1 calc R . .
C12 C 0.7146(2) 0.9237(6) 0.6319(4) 0.051(2) Uani 1 1 d . . .
C13 C 0.7217(2) 0.9106(6) 0.6870(4) 0.052(2) Uani 1 1 d . . .
C14 C 0.7368(3) 0.9914(8) 0.7228(4) 0.074(3) Uani 1 1 d . . .
H14 H 0.7412 1.0534 0.7101 0.089 Uiso 1 1 calc R . .
C15 C 0.7453(3) 0.9843(9) 0.7745(5) 0.086(3) Uani 1 1 d . . .
H15 H 0.7554 1.0398 0.7966 0.103 Uiso 1 1 calc R . .
C16 C 0.7386(3) 0.8945(9) 0.7935(4) 0.082(3) Uani 1 1 d . . .
H16 H 0.7447 0.8882 0.8290 0.098 Uiso 1 1 calc R . .
C17 C 0.7232(3) 0.8144(8) 0.7614(3) 0.069(3) Uani 1 1 d . . .
H17 H 0.7184 0.7545 0.7755 0.083 Uiso 1 1 calc R . .
C18 C 0.7142(2) 0.8183(7) 0.7086(3) 0.051(2) Uani 1 1 d . . .
C19 C 0.6838(3) 0.6132(6) 0.4549(3) 0.052(2) Uani 1 1 d . . .
C20 C 0.6463(3) 0.6478(10) 0.3670(3) 0.091(3) Uani 1 1 d D . .
H20A H 0.6514 0.5830 0.3545 0.110 Uiso 1 1 calc R . .
H20B H 0.6642 0.6978 0.3657 0.110 Uiso 1 1 calc R . .
C21 C 0.6068(4) 0.6820(16) 0.3333(5) 0.189(9) Uani 1 1 d D . .
H21A H 0.5894 0.6307 0.3336 0.283 Uiso 1 1 calc R . .
H21B H 0.6042 0.6922 0.2981 0.283 Uiso 1 1 calc R . .
H21C H 0.6017 0.7450 0.3467 0.283 Uiso 1 1 calc R . .
C22 C 0.7145(3) 1.0320(7) 0.6137(4) 0.073(3) Uani 1 1 d . . .
C23 C 0.7489(4) 1.1635(7) 0.5986(6) 0.125(5) Uani 1 1 d D . .
H23A H 0.7388 1.2132 0.6149 0.150 Uiso 1 1 calc R . .
H23B H 0.7347 1.1666 0.5610 0.150 Uiso 1 1 calc R . .
C24 C 0.7897(4) 1.1828(13) 0.6130(11) 0.254(15) Uani 1 1 d D . .
H24A H 0.8043 1.1284 0.6349 0.382 Uiso 1 1 calc R . .
H24B H 0.7969 1.2465 0.6315 0.382 Uiso 1 1 calc R . .
H24C H 0.7941 1.1860 0.5819 0.382 Uiso 1 1 calc R . .
C25 C 0.5459(2) 0.6088(6) 0.6412(3) 0.0432(18) Uani 1 1 d . . .
C26 C 0.5437(2) 0.4957(6) 0.6534(3) 0.0449(19) Uani 1 1 d . . .
C27 C 0.5022(2) 0.3562(7) 0.6423(3) 0.053(2) Uani 1 1 d . . .
C28 C 0.5232(3) 0.3081(7) 0.6894(4) 0.066(3) Uani 1 1 d . . .
H28 H 0.5435 0.3423 0.7144 0.080 Uiso 1 1 calc R . .
C29 C 0.5148(3) 0.2113(8) 0.7001(4) 0.083(3) Uani 1 1 d . . .
H29 H 0.5297 0.1814 0.7320 0.099 Uiso 1 1 calc R . .
C30 C 0.4849(4) 0.1579(10) 0.6649(6) 0.095(4) Uani 1 1 d . . .
H30 H 0.4792 0.0929 0.6730 0.114 Uiso 1 1 calc R . .
C31 C 0.4636(3) 0.2013(8) 0.6178(5) 0.081(3) Uani 1 1 d . . .
H31 H 0.4436 0.1646 0.5936 0.097 Uiso 1 1 calc R . .
C32 C 0.4712(2) 0.3003(7) 0.6049(4) 0.060(2) Uani 1 1 d . . .
C33 C 0.4476(2) 0.3327(9) 0.5537(4) 0.067(3) Uani 1 1 d . . .
C34 C 0.4200(3) 0.4636(10) 0.4831(4) 0.092(4) Uani 1 1 d . . .
H34A H 0.4127 0.4066 0.4588 0.111 Uiso 1 1 calc R . .
H34B H 0.3975 0.4913 0.4847 0.111 Uiso 1 1 calc R . .
C35 C 0.4389(3) 0.5445(10) 0.4646(4) 0.096(4) Uani 1 1 d . . .
H35A H 0.4206 0.5800 0.4345 0.115 Uiso 1 1 calc R . .
H35B H 0.4576 0.5140 0.4548 0.115 Uiso 1 1 calc R . .
C36 C 0.4618(2) 0.7108(9) 0.5022(3) 0.064(3) Uani 1 1 d D A .
C37 C 0.4829(3) 0.7820(8) 0.5444(4) 0.064(3) Uani 1 1 d . . .
C38 C 0.4781(4) 0.8862(10) 0.5329(5) 0.093(4) Uani 1 1 d . . .
H38 H 0.4622 0.9069 0.4993 0.112 Uiso 1 1 calc R . .
C39 C 0.4965(4) 0.9600(10) 0.5705(7) 0.113(5) Uani 1 1 d . . .
H39 H 0.4924 1.0290 0.5620 0.135 Uiso 1 1 calc R . .
C40 C 0.5213(4) 0.9308(8) 0.6210(6) 0.092(3) Uani 1 1 d . . .
H40 H 0.5337 0.9795 0.6465 0.110 Uiso 1 1 calc R . .
C41 C 0.5269(3) 0.8273(7) 0.6318(4) 0.066(2) Uani 1 1 d . . .
H41 H 0.5437 0.8076 0.6651 0.079 Uiso 1 1 calc R . .
C42 C 0.5087(2) 0.7520(7) 0.5958(4) 0.057(2) Uani 1 1 d . . .
C43 C 0.4208(3) 0.2604(9) 0.5145(4) 0.079(3) Uani 1 1 d . . .
C44 C 0.4170(3) 0.1200(8) 0.4568(4) 0.106(4) Uani 1 1 d D . .
H44A H 0.4027 0.0839 0.4727 0.127 Uiso 1 1 calc R . .
H44B H 0.4339 0.0728 0.4509 0.127 Uiso 1 1 calc R . .
C45 C 0.3920(3) 0.1742(11) 0.4078(5) 0.117(5) Uani 1 1 d D . .
H45A H 0.3784 0.2271 0.4161 0.176 Uiso 1 1 calc R . .
H45B H 0.3746 0.1263 0.3841 0.176 Uiso 1 1 calc R . .
H45C H 0.4070 0.2039 0.3917 0.176 Uiso 1 1 calc R . .
C46 C 0.4491(2) 0.7532(6) 0.4477(3) 0.094(4) Uani 1 1 d D . .
O11 O 0.4707(3) 0.7877(12) 0.4310(5) 0.077(4) Uani 0.602(19) 1 d PDU A 1
O12 O 0.4124(2) 0.7494(12) 0.4196(4) 0.069(4) Uani 0.602(19) 1 d PDU A 1
C47 C 0.3947(5) 0.7728(12) 0.3630(5) 0.076(6) Uani 0.602(19) 1 d PDU A 1
H47A H 0.3719 0.7330 0.3458 0.091 Uiso 0.602(19) 1 calc PR A 1
H47B H 0.4118 0.7569 0.3470 0.091 Uiso 0.602(19) 1 calc PR A 1
C48 C 0.3856(10) 0.8866(15) 0.3580(10) 0.210(17) Uani 0.602(19) 1 d PDU A 1
H48A H 0.3792 0.9075 0.3860 0.315 Uiso 0.602(19) 1 calc PR A 1
H48B H 0.3647 0.8996 0.3251 0.315 Uiso 0.602(19) 1 calc PR A 1
H48C H 0.4071 0.9246 0.3597 0.315 Uiso 0.602(19) 1 calc PR A 1
O11' O 0.4661(5) 0.7402(17) 0.4217(7) 0.097(9) Uani 0.398(19) 1 d PDU A 2
O12' O 0.4179(4) 0.8039(17) 0.4353(8) 0.079(7) Uani 0.398(19) 1 d PDU A 2
C47' C 0.4031(8) 0.851(3) 0.3840(9) 0.117(13) Uani 0.398(19) 1 d PDU A 2
H47C H 0.4217 0.8399 0.3700 0.140 Uiso 0.398(19) 1 calc PR A 2
H47D H 0.4022 0.9236 0.3894 0.140 Uiso 0.398(19) 1 calc PR A 2
C48' C 0.3652(9) 0.821(3) 0.3407(11) 0.149(17) Uani 0.398(19) 1 d PDU A 2
H48D H 0.3495 0.7925 0.3559 0.224 Uiso 0.398(19) 1 calc PR A 2
H48E H 0.3689 0.7720 0.3180 0.224 Uiso 0.398(19) 1 calc PR A 2
H48F H 0.3533 0.8811 0.3210 0.224 Uiso 0.398(19) 1 calc PR A 2
C49 C 0.6728(3) 0.3416(10) 0.7648(4) 0.073(3) Uani 1 1 d . . .
C50 C 0.7101(3) 0.2215(7) 0.8164(4) 0.062(2) Uani 1 1 d . . .
C51 C 0.6146(3) 0.6193(8) 0.8212(4) 0.065(3) Uani 1 1 d . . .
C52 C 0.5879(3) 0.6142(8) 0.8784(3) 0.067(3) Uani 1 1 d . . .
N9 N 0.6590(2) 0.4209(7) 0.7520(3) 0.075(2) Uani 1 1 d . . .
N10 N 0.6851(3) 0.2500(8) 0.7735(4) 0.127(5) Uani 1 1 d . . .
N11 N 0.7326(2) 0.1863(6) 0.8528(3) 0.067(2) Uani 1 1 d . . .
N12 N 0.6186(2) 0.6045(6) 0.7846(3) 0.072(2) Uani 1 1 d . . .
N13 N 0.6150(3) 0.6397(9) 0.8664(4) 0.109(4) Uani 1 1 d . . .
N14 N 0.5662(2) 0.5976(7) 0.8956(3) 0.078(2) Uani 1 1 d . . .
O13 O 0.7070(8) 0.046(2) 0.9213(12) 0.154(10) Uani 0.38 1 d PU . .
O14 O 0.5000 0.662(6) 0.7500 0.27(3) Uani 0.50 2 d SPU . .
O15 O 0.5000 0.566(4) 0.7500 0.218(19) Uani 0.50 2 d SPU . .
O16 O 0.4943(16) 0.717(4) 0.720(2) 0.18(2) Uani 0.25 1 d PU . .
O17 O 0.6266(12) 0.911(3) 0.7563(17) 0.235(18) Uani 0.38 1 d PU . .
O18 O 0.5889(13) 0.908(4) 0.894(2) 0.153(15) Uani 0.25 1 d PU . .
O19 O 0.6125(16) 0.940(4) 0.939(2) 0.19(2) Uani 0.25 1 d PU . .

loop_
_atom_site_aniso_label
_atom_site_aniso_U_11
_atom_site_aniso_U_22
_atom_site_aniso_U_33
_atom_site_aniso_U_23
_atom_site_aniso_U_13
_atom_site_aniso_U_12
Cu1 0.0440(5) 0.0409(5) 0.0391(5) -0.0036(4) 0.0178(4) -0.0092(4)
Cu2 0.0387(6) 0.0735(8) 0.0423(6) -0.0004(5) 0.0111(5) 0.0075(5)
Mn1 0.0384(6) 0.0645(8) 0.0350(6) 0.0065(6) 0.0151(5) -0.0007(6)
N1 0.046(4) 0.050(4) 0.039(4) -0.007(3) 0.019(3) -0.014(3)
N2 0.038(3) 0.032(3) 0.035(3) 0.003(3) 0.016(3) -0.003(3)
N3 0.042(3) 0.051(4) 0.043(4) -0.003(3) 0.019(3) -0.012(3)
N4 0.051(4) 0.029(3) 0.057(4) 0.000(3) 0.021(3) -0.007(3)
N5 0.038(4) 0.054(4) 0.044(4) 0.005(3) 0.012(3) 0.013(3)
N6 0.037(4) 0.054(4) 0.046(4) -0.003(3) 0.011(3) 0.001(3)
N7 0.039(4) 0.111(7) 0.045(4) -0.019(5) 0.004(3) 0.005(4)
N8 0.042(4) 0.093(6) 0.046(4) 0.007(4) 0.013(3) 0.014(4)
O1 0.049(3) 0.076(4) 0.042(3) -0.010(3) 0.024(3) -0.014(3)
O2 0.047(3) 0.055(3) 0.042(3) -0.004(3) 0.024(3) -0.014(3)
O3 0.046(3) 0.059(4) 0.057(4) 0.010(3) 0.017(3) -0.004(3)
O4 0.042(3) 0.056(4) 0.056(4) 0.012(3) 0.013(3) 0.000(3)
O5 0.072(4) 0.109(5) 0.072(4) -0.015(4) 0.050(4) -0.017(4)
O6 0.086(5) 0.088(5) 0.039(3) 0.006(3) 0.028(3) 0.007(4)
O7 0.103(6) 0.053(4) 0.182(9) 0.014(5) 0.058(6) 0.012(4)
O8 0.083(5) 0.057(4) 0.118(6) -0.004(4) 0.047(5) -0.021(4)
O9 0.058(5) 0.157(7) 0.109(6) -0.053(6) 0.040(4) -0.030(5)
O10 0.065(4) 0.151(8) 0.115(6) -0.091(6) 0.043(4) -0.032(5)
C1 0.034(4) 0.052(5) 0.035(4) 0.000(4) 0.012(3) -0.001(4)
C2 0.035(4) 0.041(4) 0.034(4) 0.003(3) 0.010(3) -0.001(3)
C3 0.032(4) 0.042(4) 0.041(4) 0.001(4) 0.014(3) -0.002(3)
C4 0.050(5) 0.037(4) 0.057(5) 0.001(4) 0.027(4) 0.007(4)
C5 0.073(6) 0.034(5) 0.080(7) 0.006(5) 0.037(5) -0.002(4)
C6 0.085(7) 0.050(6) 0.066(6) -0.017(5) 0.035(5) -0.006(5)
C7 0.066(6) 0.059(6) 0.049(5) -0.008(4) 0.034(4) -0.009(5)
C8 0.036(4) 0.043(4) 0.034(4) -0.004(3) 0.016(3) -0.003(3)
C9 0.031(4) 0.053(5) 0.034(4) -0.003(4) 0.011(3) -0.010(4)
C10 0.081(6) 0.060(6) 0.057(6) 0.004(5) 0.035(5) -0.023(5)
C11 0.071(6) 0.045(5) 0.049(5) 0.004(4) 0.017(5) -0.011(4)
C12 0.040(4) 0.037(5) 0.077(6) 0.002(5) 0.025(4) 0.001(4)
C13 0.049(5) 0.041(5) 0.064(6) -0.016(4) 0.020(4) -0.006(4)
C14 0.073(7) 0.058(6) 0.089(8) -0.024(6) 0.030(6) -0.020(5)
C15 0.077(7) 0.101(9) 0.078(8) -0.052(7) 0.030(6) -0.032(7)
C16 0.080(7) 0.101(9) 0.063(6) -0.022(6) 0.029(6) -0.035(7)
C17 0.068(6) 0.081(7) 0.046(5) -0.019(5) 0.011(5) -0.020(5)
C18 0.038(4) 0.064(6) 0.048(5) -0.023(4) 0.015(4) -0.012(4)
C19 0.059(6) 0.054(5) 0.046(5) -0.008(4) 0.023(5) -0.015(4)
C20 0.110(9) 0.123(10) 0.040(5) 0.007(6) 0.029(6) 0.002(8)
C21 0.174(16) 0.31(3) 0.073(9) 0.047(13) 0.041(10) 0.116(17)
C22 0.074(7) 0.043(6) 0.104(9) -0.016(5) 0.036(6) -0.005(5)
C23 0.117(11) 0.065(8) 0.196(16) -0.004(9) 0.067(11) -0.031(8)
C24 0.22(2) 0.119(14) 0.53(5) 0.05(2) 0.26(3) 0.003(14)
C25 0.042(5) 0.051(5) 0.039(4) 0.004(4) 0.019(4) 0.008(4)
C26 0.041(5) 0.053(5) 0.037(4) -0.002(4) 0.013(4) 0.001(4)
C27 0.037(4) 0.064(6) 0.059(6) -0.005(5) 0.019(4) -0.002(4)
C28 0.073(6) 0.063(6) 0.065(6) 0.005(5) 0.031(5) -0.008(5)
C29 0.094(8) 0.085(8) 0.075(7) 0.007(6) 0.041(7) -0.008(7)
C30 0.093(9) 0.085(8) 0.113(11) 0.001(8) 0.051(8) -0.017(7)
C31 0.075(7) 0.077(8) 0.103(9) -0.030(7) 0.049(7) -0.023(6)
C32 0.048(5) 0.070(6) 0.065(6) -0.002(5) 0.027(5) 0.000(5)
C33 0.045(5) 0.086(7) 0.072(7) -0.014(6) 0.028(5) -0.005(5)
C34 0.058(6) 0.138(11) 0.060(7) -0.015(7) 0.004(5) -0.008(7)
C35 0.072(7) 0.156(12) 0.050(6) 0.000(7) 0.015(5) 0.006(8)
C36 0.051(5) 0.102(8) 0.045(5) 0.014(6) 0.026(4) 0.027(6)
C37 0.060(6) 0.080(7) 0.071(6) 0.023(6) 0.045(5) 0.032(5)
C38 0.103(9) 0.095(9) 0.101(9) 0.034(8) 0.062(8) 0.045(8)
C39 0.131(12) 0.080(9) 0.175(16) 0.052(10) 0.111(12) 0.056(9)
C40 0.108(9) 0.064(7) 0.113(10) 0.002(7) 0.055(8) 0.015(7)
C41 0.073(6) 0.057(6) 0.065(6) 0.005(5) 0.028(5) 0.010(5)
C42 0.049(5) 0.072(6) 0.059(6) 0.009(5) 0.031(5) 0.015(5)
C43 0.056(6) 0.105(8) 0.075(7) -0.033(6) 0.026(5) -0.017(6)
C44 0.104(9) 0.115(10) 0.102(10) 0.025(8) 0.047(8) 0.048(8)
C45 0.103(10) 0.145(12) 0.125(11) 0.027(10) 0.069(9) 0.020(9)
C46 0.051(6) 0.177(12) 0.063(7) 0.041(7) 0.034(5) 0.027(7)
O11 0.080(7) 0.096(8) 0.058(6) -0.002(6) 0.033(5) -0.007(6)
O12 0.064(6) 0.084(8) 0.053(6) 0.016(6) 0.019(5) 0.004(5)
C47 0.075(9) 0.077(9) 0.070(9) 0.012(7) 0.025(7) 0.005(7)
C48 0.209(19) 0.208(19) 0.207(19) 0.003(10) 0.080(11) -0.003(10)
O11' 0.104(12) 0.113(12) 0.085(11) -0.007(8) 0.049(8) 0.003(8)
O12' 0.077(10) 0.080(10) 0.074(10) 0.018(8) 0.026(7) -0.001(7)
C47' 0.114(15) 0.108(15) 0.120(15) 0.020(10) 0.040(10) -0.002(9)
C48' 0.153(19) 0.144(19) 0.148(19) 0.000(10) 0.060(11) -0.009(10)
C49 0.060(6) 0.095(8) 0.047(6) 0.008(6) 0.003(5) 0.011(6)
C50 0.046(5) 0.066(6) 0.065(6) -0.013(5) 0.015(5) 0.008(5)
C51 0.058(6) 0.098(8) 0.042(5) -0.001(5) 0.023(5) -0.013(5)
C52 0.063(6) 0.097(8) 0.042(5) -0.011(5) 0.024(5) -0.010(5)
N9 0.065(5) 0.098(7) 0.055(5) 0.018(5) 0.019(4) 0.016(5)
N10 0.139(9) 0.087(7) 0.075(7) -0.008(6) -0.036(6) 0.034(7)
N11 0.049(4) 0.068(5) 0.074(5) 0.002(4) 0.013(4) 0.015(4)
N12 0.079(6) 0.090(6) 0.053(5) 0.000(4) 0.034(4) -0.008(5)
N13 0.097(7) 0.186(11) 0.072(6) -0.038(7) 0.063(6) -0.061(7)
N14 0.060(5) 0.111(7) 0.071(6) -0.004(5) 0.036(5) -0.013(5)
O13 0.167(13) 0.171(14) 0.140(13) 0.000(9) 0.080(10) -0.027(9)
O14 0.27(3) 0.27(3) 0.27(3) 0.000 0.106(15) 0.000
O15 0.22(2) 0.22(2) 0.21(2) 0.000 0.088(12) 0.000
O16 0.19(2) 0.18(2) 0.18(2) 0.008(10) 0.078(13) -0.009(10)
O17 0.227(19) 0.25(2) 0.23(2) -0.003(10) 0.099(12) 0.010(10)
O18 0.150(17) 0.160(18) 0.158(18) -0.012(10) 0.072(11) 0.009(10)
O19 0.18(2) 0.18(2) 0.19(2) -0.007(10) 0.074(12) 0.010(10)

loop_
_atom_type_symbol
_atom_type_description
_atom_type_scat_dispersion_real
_atom_type_scat_dispersion_imag
_atom_type_scat_source
C C 0.0033 0.0016 'International Tables Vol C Tables 4.2.6.8 and 6.1.1.4'
H H 0.0000 0.0000 'International Tables Vol C Tables 4.2.6.8 and 6.1.1.4'
N N 0.0061 0.0033 'International Tables Vol C Tables 4.2.6.8 and 6.1.1.4'
O O 0.0106 0.0060 'International Tables Vol C Tables 4.2.6.8 and 6.1.1.4'
Mn Mn 0.3368 0.7283 'International Tables Vol C Tables 4.2.6.8 and 6.1.1.4'
Cu Cu 0.3201 1.2651 'International Tables Vol C Tables 4.2.6.8 and 6.1.1.4'

loop_
_geom_angle_atom_site_label_1
_geom_angle_atom_site_label_2
_geom_angle_atom_site_label_3
_geom_angle
_geom_angle_site_symmetry_1
_geom_angle_site_symmetry_3
_geom_angle_publ_flag
N2 Cu1 N1 85.2(2) . . ?
N2 Cu1 N3 92.9(2) . . ?
N1 Cu1 N3 167.7(3) . . ?
N2 Cu1 N4 156.4(2) . . ?
N1 Cu1 N4 91.5(3) . . ?
N3 Cu1 N4 85.3(3) . . ?
N2 Cu1 N11 110.7(3) . 4_656 ?
N1 Cu1 N11 97.1(3) . 4_656 ?
N3 Cu1 N11 94.9(3) . 4_656 ?
N4 Cu1 N11 92.9(3) . 4_656 ?
N5 Cu2 N6 84.9(3) . . ?
N5 Cu2 N7 161.9(3) . . ?
N6 Cu2 N7 91.6(3) . . ?
N5 Cu2 N8 90.0(3) . . ?
N6 Cu2 N8 152.7(3) . . ?
N7 Cu2 N8 84.9(4) . . ?
N5 Cu2 N14 100.9(3) . 2_656 ?
N6 Cu2 N14 108.1(3) . 2_656 ?
N7 Cu2 N14 97.1(3) . 2_656 ?
N8 Cu2 N14 99.2(3) . 2_656 ?
O1 Mn1 N9 102.6(3) . . ?
O1 Mn1 O4 160.6(2) . . ?
N9 Mn1 O4 91.3(3) . . ?
O1 Mn1 N12 94.0(3) . . ?
N9 Mn1 N12 95.4(3) . . ?
O4 Mn1 N12 98.1(3) . . ?
O1 Mn1 O3 90.4(2) . . ?
N9 Mn1 O3 164.4(3) . . ?
O4 Mn1 O3 74.1(2) . . ?
N12 Mn1 O3 92.2(3) . . ?
O1 Mn1 O2 74.12(19) . . ?
N9 Mn1 O2 86.4(3) . . ?
O4 Mn1 O2 93.6(2) . . ?
N12 Mn1 O2 168.1(3) . . ?
O3 Mn1 O2 88.9(2) . . ?
C1 N1 C18 123.5(7) . . ?
C1 N1 Cu1 111.6(5) . . ?
C18 N1 Cu1 124.8(5) . . ?
C2 N2 C3 122.7(6) . . ?
C2 N2 Cu1 111.4(5) . . ?
C3 N2 Cu1 125.3(5) . . ?
C9 N3 C10 122.0(7) . . ?
C9 N3 Cu1 127.8(5) . . ?
C10 N3 Cu1 110.2(5) . . ?
C12 N4 C11 122.2(7) . . ?
C12 N4 Cu1 126.0(6) . . ?
C11 N4 Cu1 111.8(5) . . ?
C25 N5 C42 123.0(7) . . ?
C25 N5 Cu2 112.7(5) . . ?
C42 N5 Cu2 124.2(5) . . ?
C26 N6 C27 123.2(7) . . ?
C26 N6 Cu2 111.4(5) . . ?
C27 N6 Cu2 125.2(5) . . ?
C33 N7 C34 123.6(9) . . ?
C33 N7 Cu2 126.4(6) . . ?
C34 N7 Cu2 109.6(7) . . ?
C36 N8 C35 121.7(9) . . ?
C36 N8 Cu2 126.6(7) . . ?
C35 N8 Cu2 111.5(7) . . ?
C1 O1 Mn1 117.6(5) . . ?
C2 O2 Mn1 114.6(5) . . ?
C25 O3 Mn1 115.7(5) . . ?
C26 O4 Mn1 117.7(5) . . ?
C19 O6 C20 114.3(7) . . ?
C22 O8 C23 114.0(9) . . ?
C43 O10 C44 117.6(8) . . ?
O1 C1 N1 128.6(7) . . ?
O1 C1 C2 116.7(7) . . ?
N1 C1 C2 114.8(6) . . ?
O2 C2 N2 129.0(7) . . ?
O2 C2 C1 116.5(6) . . ?
N2 C2 C1 114.5(6) . . ?
C4 C3 N2 120.2(7) . . ?
C4 C3 C8 118.4(7) . . ?
N2 C3 C8 121.4(6) . . ?
C5 C4 C3 120.0(8) . . ?
C5 C4 H4 120.0 . . ?
C3 C4 H4 120.0 . . ?
C6 C5 C4 121.4(8) . . ?
C6 C5 H5 119.3 . . ?
C4 C5 H5 119.3 . . ?
C7 C6 C5 118.1(8) . . ?
C7 C6 H6 120.9 . . ?
C5 C6 H6 120.9 . . ?
C6 C7 C8 123.3(8) . . ?
C6 C7 H7 118.4 . . ?
C8 C7 H7 118.4 . . ?
C7 C8 C3 118.7(7) . . ?
C7 C8 C9 115.8(7) . . ?
C3 C8 C9 125.5(6) . . ?
N3 C9 C8 123.9(7) . . ?
N3 C9 C19 117.9(7) . . ?
C8 C9 C19 117.8(7) . . ?
N3 C10 C11 108.2(7) . . ?
N3 C10 H10A 110.1 . . ?
C11 C10 H10A 110.1 . . ?
N3 C10 H10B 110.1 . . ?
C11 C10 H10B 110.1 . . ?
H10A C10 H10B 108.4 . . ?
N4 C11 C10 108.7(7) . . ?
N4 C11 H11A 109.9 . . ?
C10 C11 H11A 110.0 . . ?
N4 C11 H11B 110.0 . . ?
C10 C11 H11B 109.9 . . ?
H11A C11 H11B 108.3 . . ?
N4 C12 C13 126.0(7) . . ?
N4 C12 C22 117.7(8) . . ?
C13 C12 C22 116.2(8) . . ?
C14 C13 C18 115.4(9) . . ?
C14 C13 C12 120.4(8) . . ?
C18 C13 C12 124.3(7) . . ?
C15 C14 C13 123.9(10) . . ?
C15 C14 H14 118.0 . . ?
C13 C14 H14 118.0 . . ?
C14 C15 C16 118.7(10) . . ?
C14 C15 H15 120.7 . . ?
C16 C15 H15 120.7 . . ?
C17 C16 C15 120.9(10) . . ?
C17 C16 H16 119.5 . . ?
C15 C16 H16 119.5 . . ?
C16 C17 C18 122.3(10) . . ?
C16 C17 H17 118.9 . . ?
C18 C17 H17 118.9 . . ?
C17 C18 N1 121.8(8) . . ?
C17 C18 C13 118.8(8) . . ?
N1 C18 C13 119.4(7) . . ?
O5 C19 O6 126.5(8) . . ?
O5 C19 C9 123.0(8) . . ?
O6 C19 C9 110.5(7) . . ?
O6 C20 C21 108.3(9) . . ?
O6 C20 H20A 110.0 . . ?
C21 C20 H20A 110.0 . . ?
O6 C20 H20B 110.0 . . ?
C21 C20 H20B 110.0 . . ?
H20A C20 H20B 108.4 . . ?
C20 C21 H21A 109.5 . . ?
C20 C21 H21B 109.5 . . ?
H21A C21 H21B 109.5 . . ?
C20 C21 H21C 109.5 . . ?
H21A C21 H21C 109.5 . . ?
H21B C21 H21C 109.5 . . ?
O7 C22 O8 126.1(10) . . ?
O7 C22 C12 122.1(9) . . ?
O8 C22 C12 111.7(9) . . ?
O8 C23 C24 104.5(11) . . ?
O8 C23 H23A 110.9 . . ?
C24 C23 H23A 110.9 . . ?
O8 C23 H23B 110.9 . . ?
C24 C23 H23B 110.9 . . ?
H23A C23 H23B 108.9 . . ?
C23 C24 H24A 109.5 . . ?
C23 C24 H24B 109.5 . . ?
H24A C24 H24B 109.5 . . ?
C23 C24 H24C 109.5 . . ?
H24A C24 H24C 109.5 . . ?
H24B C24 H24C 109.5 . . ?
O3 C25 N5 129.4(7) . . ?
O3 C25 C26 116.7(6) . . ?
N5 C25 C26 113.9(7) . . ?
O4 C26 N6 129.1(8) . . ?
O4 C26 C25 115.8(7) . . ?
N6 C26 C25 115.1(7) . . ?
C28 C27 N6 122.2(8) . . ?
C28 C27 C32 117.0(8) . . ?
N6 C27 C32 120.8(8) . . ?
C29 C28 C27 121.9(10) . . ?
C29 C28 H28 119.0 . . ?
C27 C28 H28 119.0 . . ?
C30 C29 C28 121.5(11) . . ?
C30 C29 H29 119.3 . . ?
C28 C29 H29 119.3 . . ?
C31 C30 C29 118.9(11) . . ?
C31 C30 H30 120.5 . . ?
C29 C30 H30 120.5 . . ?
C30 C31 C32 121.8(11) . . ?
C30 C31 H31 119.1 . . ?
C32 C31 H31 119.1 . . ?
C31 C32 C33 114.8(10) . . ?
C31 C32 C27 118.9(9) . . ?
C33 C32 C27 126.2(9) . . ?
N7 C33 C32 123.8(9) . . ?
N7 C33 C43 114.8(9) . . ?
C32 C33 C43 121.4(10) . . ?
C35 C34 N7 108.9(8) . . ?
C35 C34 H34A 109.9 . . ?
N7 C34 H34A 109.9 . . ?
C35 C34 H34B 109.9 . . ?
N7 C34 H34B 109.9 . . ?
H34A C34 H34B 108.3 . . ?
C34 C35 N8 106.6(9) . . ?
C34 C35 H35A 110.4 . . ?
N8 C35 H35A 110.4 . . ?
C34 C35 H35B 110.4 . . ?
N8 C35 H35B 110.4 . . ?
H35A C35 H35B 108.6 . . ?
N8 C36 C37 123.6(8) . . ?
N8 C36 C46 120.8(8) . . ?
C37 C36 C46 115.3(8) . . ?
C38 C37 C42 118.1(11) . . ?
C38 C37 C36 117.2(10) . . ?
C42 C37 C36 124.6(9) . . ?
C39 C38 C37 121.6(12) . . ?
C39 C38 H38 119.2 . . ?
C37 C38 H38 119.2 . . ?
C38 C39 C40 120.2(11) . . ?
C38 C39 H39 119.9 . . ?
C40 C39 H39 119.9 . . ?
C41 C40 C39 118.0(12) . . ?
C41 C40 H40 121.0 . . ?
C39 C40 H40 121.0 . . ?
C42 C41 C40 123.4(10) . . ?
C42 C41 H41 118.3 . . ?
C40 C41 H41 118.3 . . ?
C41 C42 N5 122.6(8) . . ?
C41 C42 C37 118.6(9) . . ?
N5 C42 C37 118.8(9) . . ?
O9 C43 O10 125.7(9) . . ?
O9 C43 C33 122.6(9) . . ?
O10 C43 C33 111.6(8) . . ?
O10 C44 C45 99.3(9) . . ?
O10 C44 H44A 111.9 . . ?
C45 C44 H44A 111.9 . . ?
O10 C44 H44B 111.9 . . ?
C45 C44 H44B 111.9 . . ?
H44A C44 H44B 109.6 . . ?
C44 C45 H45A 109.5 . . ?
C44 C45 H45B 109.5 . . ?
H45A C45 H45B 109.5 . . ?
C44 C45 H45C 109.5 . . ?
H45A C45 H45C 109.5 . . ?
H45B C45 H45C 109.5 . . ?
O11' C46 O11 32.3(8) . . ?
O11' C46 O12' 127.6(11) . . ?
O11 C46 O12' 115.7(10) . . ?
O11' C46 O12 112.0(11) . . ?
O11 C46 O12 122.8(9) . . ?
O12' C46 O12 36.4(8) . . ?
O11' C46 C36 122.7(10) . . ?
O11 C46 C36 122.8(8) . . ?
O12' C46 C36 109.7(9) . . ?
O12 C46 C36 114.4(7) . . ?
C46 O12 C47 122.9(11) . . ?
O12 C47 C48 106.8(9) . . ?
O12 C47 H47A 110.4 . . ?
C48 C47 H47A 110.4 . . ?
O12 C47 H47B 110.4 . . ?
C48 C47 H47B 110.4 . . ?
H47A C47 H47B 108.6 . . ?
C46 O12' C47' 115.1(19) . . ?
O12' C47' C48' 123(2) . . ?
O12' C47' H47C 106.6 . . ?
C48' C47' H47C 106.6 . . ?
O12' C47' H47D 106.6 . . ?
C48' C47' H47D 106.6 . . ?
H47C C47' H47D 106.5 . . ?
C47' C48' H48D 109.5 . . ?
C47' C48' H48E 109.5 . . ?
H48D C48' H48E 109.5 . . ?
C47' C48' H48F 109.5 . . ?
H48D C48' H48F 109.5 . . ?
H48E C48' H48F 109.5 . . ?
N9 C49 N10 172.9(11) . . ?
N11 C50 N10 172.9(11) . . ?
N12 C51 N13 171.9(10) . . ?
N14 C52 N13 170.9(10) . . ?
C49 N9 Mn1 167.6(8) . . ?
C50 N10 C49 123.0(10) . . ?
C50 N11 Cu1 130.8(8) . 4_646 ?
C51 N12 Mn1 170.9(8) . . ?
C52 N13 C51 122.2(9) . . ?
C52 N14 Cu2 171.7(9) . 2_656 ?
O16 O14 O16 95(10) . 2_656 ?
O16 O14 O15 133(5) . . ?
O16 O14 O15 133(5) 2_656 . ?
O14 O16 O16 43(5) . 2_656 ?

loop_
_geom_bond_atom_site_label_1
_geom_bond_atom_site_label_2
_geom_bond_distance
_geom_bond_site_symmetry_2
_geom_bond_publ_flag
Cu1 N2 1.950(5) . ?
Cu1 N1 1.954(6) . ?
Cu1 N3 1.964(6) . ?
Cu1 N4 1.967(6) . ?
Cu1 N11 2.287(8) 4_656 ?
Cu2 N5 1.923(7) . ?
Cu2 N6 1.952(6) . ?
Cu2 N7 1.971(8) . ?
Cu2 N8 1.986(8) . ?
Cu2 N14 2.171(8) 2_656 ?
Mn1 O1 2.157(5) . ?
Mn1 N9 2.163(9) . ?
Mn1 O4 2.165(5) . ?
Mn1 N12 2.179(8) . ?
Mn1 O3 2.219(6) . ?
Mn1 O2 2.251(5) . ?
N1 C1 1.320(9) . ?
N1 C18 1.411(10) . ?
N2 C2 1.316(9) . ?
N2 C3 1.403(9) . ?
N3 C9 1.279(9) . ?
N3 C10 1.477(10) . ?
N4 C12 1.273(10) . ?
N4 C11 1.457(10) . ?
N5 C25 1.314(9) . ?
N5 C42 1.406(11) . ?
N6 C26 1.301(9) . ?
N6 C27 1.399(10) . ?
N7 C33 1.329(12) . ?
N7 C34 1.508(13) . ?
N8 C36 1.267(12) . ?
N8 C35 1.503(13) . ?
O1 C1 1.245(8) . ?
O2 C2 1.242(8) . ?
O3 C25 1.256(9) . ?
O4 C26 1.265(9) . ?
O5 C19 1.196(10) . ?
O6 C19 1.306(10) . ?
O6 C20 1.472(7) . ?
O7 C22 1.190(11) . ?
O8 C22 1.304(12) . ?
O8 C23 1.471(8) . ?
O9 C43 1.210(11) . ?
O10 C43 1.332(12) . ?
O10 C44 1.487(8) . ?
C1 C2 1.540(10) . ?
C3 C4 1.400(10) . ?
C3 C8 1.418(10) . ?
C4 C5 1.392(11) . ?
C4 H4 0.9300 . ?
C5 C6 1.379(12) . ?
C5 H5 0.9300 . ?
C6 C7 1.363(12) . ?
C6 H6 0.9300 . ?
C7 C8 1.379(10) . ?
C7 H7 0.9300 . ?
C8 C9 1.468(10) . ?
C9 C19 1.505(11) . ?
C10 C11 1.532(12) . ?
C10 H10A 0.9700 . ?
C10 H10B 0.9700 . ?
C11 H11A 0.9700 . ?
C11 H11B 0.9700 . ?
C12 C13 1.468(12) . ?
C12 C22 1.506(12) . ?
C13 C14 1.409(12) . ?
C13 C18 1.434(12) . ?
C14 C15 1.353(14) . ?
C14 H14 0.9300 . ?
C15 C16 1.361(15) . ?
C15 H15 0.9300 . ?
C16 C17 1.350(13) . ?
C16 H16 0.9300 . ?
C17 C18 1.378(12) . ?
C17 H17 0.9300 . ?
C20 C21 1.506(9) . ?
C20 H20A 0.9700 . ?
C20 H20B 0.9700 . ?
C21 H21A 0.9600 . ?
C21 H21B 0.9600 . ?
C21 H21C 0.9600 . ?
C23 C24 1.494(9) . ?
C23 H23A 0.9700 . ?
C23 H23B 0.9700 . ?
C24 H24A 0.9600 . ?
C24 H24B 0.9600 . ?
C24 H24C 0.9600 . ?
C25 C26 1.529(11) . ?
C27 C28 1.386(12) . ?
C27 C32 1.434(12) . ?
C28 C29 1.373(13) . ?
C28 H28 0.9300 . ?
C29 C30 1.369(15) . ?
C29 H29 0.9300 . ?
C30 C31 1.361(16) . ?
C30 H30 0.9300 . ?
C31 C32 1.410(13) . ?
C31 H31 0.9300 . ?
C32 C33 1.414(13) . ?
C33 C43 1.500(13) . ?
C34 C35 1.502(15) . ?
C34 H34A 0.9700 . ?
C34 H34B 0.9700 . ?
C35 H35A 0.9700 . ?
C35 H35B 0.9700 . ?
C36 C37 1.465(14) . ?
C36 C46 1.507(12) . ?
C37 C38 1.396(14) . ?
C37 C42 1.432(12) . ?
C38 C39 1.391(18) . ?
C38 H38 0.9300 . ?
C39 C40 1.400(18) . ?
C39 H39 0.9300 . ?
C40 C41 1.385(13) . ?
C40 H40 0.9300 . ?
C41 C42 1.380(13) . ?
C41 H41 0.9300 . ?
C44 C45 1.498(9) . ?
C44 H44A 0.9700 . ?
C44 H44B 0.9700 . ?
C45 H45A 0.9600 . ?
C45 H45B 0.9600 . ?
C45 H45C 0.9600 . ?
C46 O11' 1.186(8) . ?
C46 O11 1.212(8) . ?
C46 O12' 1.303(9) . ?
C46 O12 1.321(8) . ?
O12 C47 1.481(9) . ?
C47 C48 1.524(10) . ?
C47 H47A 0.9700 . ?
C47 H47B 0.9700 . ?
C48 H48A 0.9600 . ?
C48 H48B 0.9600 . ?
C48 H48C 0.9600 . ?
O12' C47' 1.447(10) . ?
C47' C48' 1.526(10) . ?
C47' H47C 0.9700 . ?
C47' H47D 0.9700 . ?
C48' H48D 0.9600 . ?
C48' H48E 0.9600 . ?
C48' H48F 0.9600 . ?
C49 N9 1.156(12) . ?
C49 N10 1.278(15) . ?
C50 N11 1.134(11) . ?
C50 N10 1.253(13) . ?
C51 N12 1.121(10) . ?
C51 N13 1.291(12) . ?
C52 N14 1.158(11) . ?
C52 N13 1.285(12) . ?
N11 Cu1 2.286(7) 4_646 ?
N14 Cu2 2.171(8) 2_656 ?
O14 O16 1.04(7) . ?
O14 O16 1.04(7) 2_656 ?
O14 O15 1.27(7) . ?
O16 O16 1.53(12) 2_656 ?
O18 O19 1.28(6) . ?

loop_
_geom_torsion_atom_site_label_1
_geom_torsion_atom_site_label_2
_geom_torsion_atom_site_label_3
_geom_torsion_atom_site_label_4
_geom_torsion
_geom_torsion_site_symmetry_1
_geom_torsion_site_symmetry_2
_geom_torsion_site_symmetry_3
_geom_torsion_site_symmetry_4
_geom_torsion_publ_flag
N2 Cu1 N1 C1 -10.9(5) . . . . ?
N3 Cu1 N1 C1 70.8(14) . . . . ?
N4 Cu1 N1 C1 145.7(5) . . . . ?
N11 Cu1 N1 C1 -121.1(5) 4_656 . . . ?
N2 Cu1 N1 C18 172.2(6) . . . . ?
N3 Cu1 N1 C18 -106.2(13) . . . . ?
N4 Cu1 N1 C18 -31.2(6) . . . . ?
N11 Cu1 N1 C18 61.9(6) 4_656 . . . ?
N1 Cu1 N2 C2 14.6(5) . . . . ?
N3 Cu1 N2 C2 -153.2(5) . . . . ?
N4 Cu1 N2 C2 -68.1(8) . . . . ?
N11 Cu1 N2 C2 110.5(5) 4_656 . . . ?
N1 Cu1 N2 C3 -173.9(6) . . . . ?
N3 Cu1 N2 C3 18.3(6) . . . . ?
N4 Cu1 N2 C3 103.4(8) . . . . ?
N11 Cu1 N2 C3 -78.0(6) 4_656 . . . ?
N2 Cu1 N3 C9 -6.1(7) . . . . ?
N1 Cu1 N3 C9 -86.9(14) . . . . ?
N4 Cu1 N3 C9 -162.5(7) . . . . ?
N11 Cu1 N3 C9 105.0(7) 4_656 . . . ?
N2 Cu1 N3 C10 172.3(6) . . . . ?
N1 Cu1 N3 C10 91.5(13) . . . . ?
N4 Cu1 N3 C10 15.9(6) . . . . ?
N11 Cu1 N3 C10 -76.7(6) 4_656 . . . ?
N2 Cu1 N4 C12 100.3(9) . . . . ?
N1 Cu1 N4 C12 18.8(7) . . . . ?
N3 Cu1 N4 C12 -173.1(7) . . . . ?
N11 Cu1 N4 C12 -78.4(7) 4_656 . . . ?
N2 Cu1 N4 C11 -77.8(9) . . . . ?
N1 Cu1 N4 C11 -159.3(6) . . . . ?
N3 Cu1 N4 C11 8.9(5) . . . . ?
N11 Cu1 N4 C11 103.5(6) 4_656 . . . ?
N6 Cu2 N5 C25 11.0(5) . . . . ?
N7 Cu2 N5 C25 -68.6(12) . . . . ?
N8 Cu2 N5 C25 -142.1(5) . . . . ?
N14 Cu2 N5 C25 118.5(5) 2_656 . . . ?
N6 Cu2 N5 C42 -169.2(6) . . . . ?
N7 Cu2 N5 C42 111.2(11) . . . . ?
N8 Cu2 N5 C42 37.6(6) . . . . ?
N14 Cu2 N5 C42 -61.7(7) 2_656 . . . ?
N5 Cu2 N6 C26 -12.7(5) . . . . ?
N7 Cu2 N6 C26 149.5(6) . . . . ?
N8 Cu2 N6 C26 67.4(9) . . . . ?
N14 Cu2 N6 C26 -112.5(6) 2_656 . . . ?
N5 Cu2 N6 C27 172.0(7) . . . . ?
N7 Cu2 N6 C27 -25.9(7) . . . . ?
N8 Cu2 N6 C27 -108.0(9) . . . . ?
N14 Cu2 N6 C27 72.1(7) 2_656 . . . ?
N5 Cu2 N7 C33 96.8(13) . . . . ?
N6 Cu2 N7 C33 18.3(8) . . . . ?
N8 Cu2 N7 C33 171.2(8) . . . . ?
N14 Cu2 N7 C33 -90.1(8) 2_656 . . . ?
N5 Cu2 N7 C34 -89.7(11) . . . . ?
N6 Cu2 N7 C34 -168.2(7) . . . . ?
N8 Cu2 N7 C34 -15.4(6) . . . . ?
N14 Cu2 N7 C34 83.3(7) 2_656 . . . ?
N5 Cu2 N8 C36 -22.8(8) . . . . ?
N6 Cu2 N8 C36 -101.7(9) . . . . ?
N7 Cu2 N8 C36 174.6(8) . . . . ?
N14 Cu2 N8 C36 78.2(8) 2_656 . . . ?
N5 Cu2 N8 C35 151.8(6) . . . . ?
N6 Cu2 N8 C35 73.0(9) . . . . ?
N7 Cu2 N8 C35 -10.7(6) . . . . ?
N14 Cu2 N8 C35 -107.1(7) 2_656 . . . ?
N9 Mn1 O1 C1 85.1(6) . . . . ?
O4 Mn1 O1 C1 -49.7(10) . . . . ?
N12 Mn1 O1 C1 -178.5(6) . . . . ?
O3 Mn1 O1 C1 -86.2(6) . . . . ?
O2 Mn1 O1 C1 2.6(5) . . . . ?
O1 Mn1 O2 C2 2.0(5) . . . . ?
N9 Mn1 O2 C2 -102.2(5) . . . . ?
O4 Mn1 O2 C2 166.7(5) . . . . ?
N12 Mn1 O2 C2 -3.1(15) . . . . ?
O3 Mn1 O2 C2 92.7(5) . . . . ?
O1 Mn1 O3 C25 168.0(5) . . . . ?
N9 Mn1 O3 C25 21.2(12) . . . . ?
O4 Mn1 O3 C25 -0.2(5) . . . . ?
N12 Mn1 O3 C25 -98.0(6) . . . . ?
O2 Mn1 O3 C25 93.9(5) . . . . ?
O1 Mn1 O4 C26 -38.8(10) . . . . ?
N9 Mn1 O4 C26 -174.9(6) . . . . ?
N12 Mn1 O4 C26 89.4(6) . . . . ?
O3 Mn1 O4 C26 -0.6(5) . . . . ?
O2 Mn1 O4 C26 -88.5(6) . . . . ?
Mn1 O1 C1 N1 174.2(6) . . . . ?
Mn1 O1 C1 C2 -6.0(8) . . . . ?
C18 N1 C1 O1 2.3(13) . . . . ?
Cu1 N1 C1 O1 -174.7(7) . . . . ?
C18 N1 C1 C2 -177.5(6) . . . . ?
Cu1 N1 C1 C2 5.5(8) . . . . ?
Mn1 O2 C2 N2 175.9(6) . . . . ?
Mn1 O2 C2 C1 -5.4(8) . . . . ?
C3 N2 C2 O2 -8.1(12) . . . . ?
Cu1 N2 C2 O2 163.6(6) . . . . ?
C3 N2 C2 C1 173.1(6) . . . . ?
Cu1 N2 C2 C1 -15.1(7) . . . . ?
O1 C1 C2 O2 7.9(10) . . . . ?
N1 C1 C2 O2 -172.3(6) . . . . ?
O1 C1 C2 N2 -173.2(6) . . . . ?
N1 C1 C2 N2 6.6(9) . . . . ?
C2 N2 C3 C4 -29.4(10) . . . . ?
Cu1 N2 C3 C4 160.0(5) . . . . ?
C2 N2 C3 C8 152.2(7) . . . . ?
Cu1 N2 C3 C8 -18.4(9) . . . . ?
N2 C3 C4 C5 178.8(7) . . . . ?
C8 C3 C4 C5 -2.8(11) . . . . ?
C3 C4 C5 C6 0.4(13) . . . . ?
C4 C5 C6 C7 1.5(14) . . . . ?
C5 C6 C7 C8 -1.0(14) . . . . ?
C6 C7 C8 C3 -1.4(13) . . . . ?
C6 C7 C8 C9 178.7(8) . . . . ?
C4 C3 C8 C7 3.3(10) . . . . ?
N2 C3 C8 C7 -178.3(7) . . . . ?
C4 C3 C8 C9 -176.8(7) . . . . ?
N2 C3 C8 C9 1.5(11) . . . . ?
C10 N3 C9 C8 175.1(7) . . . . ?
Cu1 N3 C9 C8 -6.7(11) . . . . ?
C10 N3 C9 C19 2.2(11) . . . . ?
Cu1 N3 C9 C19 -179.7(6) . . . . ?
C7 C8 C9 N3 -168.3(7) . . . . ?
C3 C8 C9 N3 11.8(11) . . . . ?
C7 C8 C9 C19 4.7(10) . . . . ?
C3 C8 C9 C19 -175.2(7) . . . . ?
C9 N3 C10 C11 142.5(7) . . . . ?
Cu1 N3 C10 C11 -36.0(8) . . . . ?
C12 N4 C11 C10 151.3(7) . . . . ?
Cu1 N4 C11 C10 -30.6(8) . . . . ?
N3 C10 C11 N4 43.2(9) . . . . ?
C11 N4 C12 C13 175.9(7) . . . . ?
Cu1 N4 C12 C13 -2.0(11) . . . . ?
C11 N4 C12 C22 -0.4(12) . . . . ?
Cu1 N4 C12 C22 -178.3(6) . . . . ?
N4 C12 C13 C14 168.1(8) . . . . ?
C22 C12 C13 C14 -15.5(12) . . . . ?
N4 C12 C13 C18 -11.7(13) . . . . ?
C22 C12 C13 C18 164.6(8) . . . . ?
C18 C13 C14 C15 2.2(14) . . . . ?
C12 C13 C14 C15 -177.7(9) . . . . ?
C13 C14 C15 C16 -0.7(16) . . . . ?
C14 C15 C16 C17 -1.2(17) . . . . ?
C15 C16 C17 C18 1.4(16) . . . . ?
C16 C17 C18 N1 180.0(9) . . . . ?
C16 C17 C18 C13 0.2(14) . . . . ?
C1 N1 C18 C17 30.8(12) . . . . ?
Cu1 N1 C18 C17 -152.6(7) . . . . ?
C1 N1 C18 C13 -149.4(8) . . . . ?
Cu1 N1 C18 C13 27.2(10) . . . . ?
C14 C13 C18 C17 -1.9(12) . . . . ?
C12 C13 C18 C17 178.0(8) . . . . ?
C14 C13 C18 N1 178.4(7) . . . . ?
C12 C13 C18 N1 -1.8(12) . . . . ?
C20 O6 C19 O5 -1.9(13) . . . . ?
C20 O6 C19 C9 177.0(8) . . . . ?
N3 C9 C19 O5 80.7(11) . . . . ?
C8 C9 C19 O5 -92.7(10) . . . . ?
N3 C9 C19 O6 -98.2(8) . . . . ?
C8 C9 C19 O6 88.4(9) . . . . ?
C19 O6 C20 C21 -176.2(11) . . . . ?
C23 O8 C22 O7 -1.1(17) . . . . ?
C23 O8 C22 C12 177.0(10) . . . . ?
N4 C12 C22 O7 86.3(13) . . . . ?
C13 C12 C22 O7 -90.4(13) . . . . ?
N4 C12 C22 O8 -91.9(10) . . . . ?
C13 C12 C22 O8 91.4(10) . . . . ?
C22 O8 C23 C24 174.1(14) . . . . ?
Mn1 O3 C25 N5 -177.7(6) . . . . ?
Mn1 O3 C25 C26 0.8(8) . . . . ?
C42 N5 C25 O3 -8.7(13) . . . . ?
Cu2 N5 C25 O3 171.1(7) . . . . ?
C42 N5 C25 C26 172.8(7) . . . . ?
Cu2 N5 C25 C26 -7.4(8) . . . . ?
Mn1 O4 C26 N6 -178.2(6) . . . . ?
Mn1 O4 C26 C25 1.1(8) . . . . ?
C27 N6 C26 O4 6.6(13) . . . . ?
Cu2 N6 C26 O4 -168.9(7) . . . . ?
C27 N6 C26 C25 -172.8(7) . . . . ?
Cu2 N6 C26 C25 11.8(8) . . . . ?
O3 C25 C26 O4 -1.3(10) . . . . ?
N5 C25 C26 O4 177.4(7) . . . . ?
O3 C25 C26 N6 178.2(7) . . . . ?
N5 C25 C26 N6 -3.1(10) . . . . ?
C26 N6 C27 C28 25.0(12) . . . . ?
Cu2 N6 C27 C28 -160.1(7) . . . . ?
C26 N6 C27 C32 -155.5(8) . . . . ?
Cu2 N6 C27 C32 19.3(11) . . . . ?
N6 C27 C28 C29 179.4(9) . . . . ?
C32 C27 C28 C29 0.0(14) . . . . ?
C27 C28 C29 C30 -0.8(16) . . . . ?
C28 C29 C30 C31 1.4(17) . . . . ?
C29 C30 C31 C32 -1.2(17) . . . . ?
C30 C31 C32 C33 177.4(10) . . . . ?
C30 C31 C32 C27 0.4(15) . . . . ?
C28 C27 C32 C31 0.2(12) . . . . ?
N6 C27 C32 C31 -179.3(8) . . . . ?
C28 C27 C32 C33 -176.4(9) . . . . ?
N6 C27 C32 C33 4.1(13) . . . . ?
C34 N7 C33 C32 -176.0(9) . . . . ?
Cu2 N7 C33 C32 -3.5(13) . . . . ?
C34 N7 C33 C43 3.5(13) . . . . ?
Cu2 N7 C33 C43 176.0(6) . . . . ?
C31 C32 C33 N7 170.7(9) . . . . ?
C27 C32 C33 N7 -12.6(15) . . . . ?
C31 C32 C33 C43 -8.8(13) . . . . ?
C27 C32 C33 C43 168.0(9) . . . . ?
C33 N7 C34 C35 -147.7(10) . . . . ?
Cu2 N7 C34 C35 38.6(10) . . . . ?
N7 C34 C35 N8 -46.6(12) . . . . ?
C36 N8 C35 C34 -151.0(9) . . . . ?
Cu2 N8 C35 C34 34.0(10) . . . . ?
C35 N8 C36 C37 -173.3(8) . . . . ?
Cu2 N8 C36 C37 0.9(12) . . . . ?
C35 N8 C36 C46 0.4(12) . . . . ?
Cu2 N8 C36 C46 174.6(5) . . . . ?
N8 C36 C37 C38 -164.3(9) . . . . ?
C46 C36 C37 C38 21.7(11) . . . . ?
N8 C36 C37 C42 17.8(13) . . . . ?
C46 C36 C37 C42 -156.2(7) . . . . ?
C42 C37 C38 C39 -2.6(15) . . . . ?
C36 C37 C38 C39 179.4(10) . . . . ?
C37 C38 C39 C40 1.5(18) . . . . ?
C38 C39 C40 C41 0.5(18) . . . . ?
C39 C40 C41 C42 -1.4(16) . . . . ?
C40 C41 C42 N5 -178.2(9) . . . . ?
C40 C41 C42 C37 0.3(14) . . . . ?
C25 N5 C42 C41 -32.9(12) . . . . ?
Cu2 N5 C42 C41 147.3(7) . . . . ?
C25 N5 C42 C37 148.6(8) . . . . ?
Cu2 N5 C42 C37 -31.2(10) . . . . ?
C38 C37 C42 C41 1.7(12) . . . . ?
C36 C37 C42 C41 179.5(8) . . . . ?
C38 C37 C42 N5 -179.8(8) . . . . ?
C36 C37 C42 N5 -1.9(12) . . . . ?
C44 O10 C43 O9 -8.7(18) . . . . ?
C44 O10 C43 C33 167.2(9) . . . . ?
N7 C33 C43 O9 -90.1(14) . . . . ?
C32 C33 C43 O9 89.4(14) . . . . ?
N7 C33 C43 O10 93.8(12) . . . . ?
C32 C33 C43 O10 -86.7(12) . . . . ?
C43 O10 C44 C45 84.2(12) . . . . ?
N8 C36 C46 O11' -77.5(14) . . . . ?
C37 C36 C46 O11' 96.7(13) . . . . ?
N8 C36 C46 O11 -116.2(10) . . . . ?
C37 C36 C46 O11 58.1(10) . . . . ?
N8 C36 C46 O12' 102.7(14) . . . . ?
C37 C36 C46 O12' -83.1(13) . . . . ?
N8 C36 C46 O12 63.7(11) . . . . ?
C37 C36 C46 O12 -122.1(9) . . . . ?
O11' C46 O12 C47 -25.5(15) . . . . ?
O11 C46 O12 C47 9.0(12) . . . . ?
O12' C46 O12 C47 98.7(19) . . . . ?
C36 C46 O12 C47 -170.8(12) . . . . ?
C46 O12 C47 C48 -91(2) . . . . ?
O11' C46 O12' C47' -1.0(19) . . . . ?
O11 C46 O12' C47' 35(2) . . . . ?
O12 C46 O12' C47' -77(2) . . . . ?
C36 C46 O12' C47' 178.8(19) . . . . ?
C46 O12' C47' C48' 117(4) . . . . ?
N10 C49 N9 Mn1 12(14) . . . . ?
O1 Mn1 N9 C49 -139(4) . . . . ?
O4 Mn1 N9 C49 27(4) . . . . ?
N12 Mn1 N9 C49 125(4) . . . . ?
O3 Mn1 N9 C49 7(5) . . . . ?
O2 Mn1 N9 C49 -66(4) . . . . ?
N11 C50 N10 C49 -174(100) . . . . ?
N9 C49 N10 C50 -175(100) . . . . ?
N10 C50 N11 Cu1 102(10) . . . 4_646 ?
N13 C51 N12 Mn1 117(8) . . . . ?
O1 Mn1 N12 C51 -153(5) . . . . ?
N9 Mn1 N12 C51 -50(5) . . . . ?
O4 Mn1 N12 C51 42(5) . . . . ?
O3 Mn1 N12 C51 116(5) . . . . ?
O2 Mn1 N12 C51 -148(5) . . . . ?
N14 C52 N13 C51 -179(100) . . . . ?
N12 C51 N13 C52 -167(8) . . . . ?
N13 C52 N14 Cu2 -141(6) . . . 2_656 ?
O15 O14 O16 O16 180.00(9) . . . 2_656 ?
